data_2234855
loop_
_publ_author_name
'Ayd\?in, Abdullah'
'Soyer, Zeynep'
'Akkurt, Mehmet'
'B\"uy\"ukg\"ung\"or, Orhan'

_publ_section_title
;
 3-Anilinomethyl-5-chloro-1,3-benzoxazol-2(3<i>H</i>)-one
;
_journal_coeditor_code XU5511
_journal_issue 5
_journal_name_full 'Acta Crystallographica Section E'
_journal_page_first o1544
_journal_page_last o1545
_journal_paper_doi 10.1107/S1600536812017709
_journal_volume 68
_journal_year 2012
_chemical_formula_iupac 'C14 H11 Cl N2 O2'
_chemical_formula_moiety 'C14 H11 Cl N2 O2'
_chemical_formula_sum 'C14 H11 Cl N2 O2'
_chemical_formula_weight 274.70
_chemical_name_systematic
;
3-Anilinomethyl-5-chloro-1,3-benzoxazol-2(3<i>H</i>)-one
;
_space_group_IT_number 14
_symmetry_cell_setting monoclinic
_symmetry_space_group_name_Hall '-P 2yn'
_symmetry_space_group_name_H-M 'P 1 21/n 1'
_atom_sites_solution_hydrogens geom
_atom_sites_solution_primary direct
_atom_sites_solution_secondary difmap
_cell_angle_alpha 90
_cell_angle_beta 93.129(5)
_cell_angle_gamma 90
_cell_formula_units_Z 4
_cell_length_a 9.7379(5)
_cell_length_b 12.4797(7)
_cell_length_c 10.2392(7)
_cell_measurement_reflns_used 27572
_cell_measurement_temperature 296(2)
_cell_measurement_theta_max 28.57
_cell_measurement_theta_min 2.09
_cell_volume 1242.47(13)
_computing_cell_refinement 'X-AREA (Stoe & Cie, 2002)'
_computing_data_collection 'X-AREA (Stoe & Cie, 2002)'
_computing_data_reduction 'X-RED32 (Stoe & Cie, 2002)'
_computing_molecular_graphics 'ORTEP-3 for Windows (Farrugia, 1997)'
_computing_publication_material 'WinGX (Farrugia, 1999) and PLATON (Spek, 2009)'
_computing_structure_refinement 'SHELXL97 (Sheldrick, 2008)'
_computing_structure_solution 'SHELXS97 (Sheldrick, 2008)'
_diffrn_ambient_temperature 296(2)
_diffrn_detector_area_resol_mean 6.67
_diffrn_measured_fraction_theta_full 0.999
_diffrn_measured_fraction_theta_max 0.999
_diffrn_measurement_device '2-circle goniometer'
_diffrn_measurement_device_type 'Stoe IPDS 2'
_diffrn_measurement_method '\w scans'
_diffrn_radiation_monochromator 'plane graphite'
_diffrn_radiation_type 'Mo K\a'
_diffrn_radiation_wavelength 0.71073
_diffrn_reflns_av_R_equivalents 0.0457
_diffrn_reflns_av_sigmaI/netI 0.0206
_diffrn_reflns_limit_h_max 12
_diffrn_reflns_limit_h_min -12
_diffrn_reflns_limit_k_max 16
_diffrn_reflns_limit_k_min -16
_diffrn_reflns_limit_l_max 13
_diffrn_reflns_limit_l_min -13
_diffrn_reflns_number 20574
_diffrn_reflns_reduction_process
;
;
_diffrn_reflns_theta_full 28.18
_diffrn_reflns_theta_max 28.18
_diffrn_reflns_theta_min 2.58
_exptl_absorpt_coefficient_mu 0.306
_exptl_absorpt_correction_T_max 0.924
_exptl_absorpt_correction_T_min 0.837
_exptl_absorpt_correction_type integration
_exptl_absorpt_process_details '(XRED-32; Stoe & Cie, 2002)'
_exptl_crystal_colour colourless
_exptl_crystal_density_diffrn 1.469
_exptl_crystal_density_method 'Not Measured'
_exptl_crystal_description prism
_exptl_crystal_F_000 568
_exptl_crystal_size_max 0.800
_exptl_crystal_size_mid 0.483
_exptl_crystal_size_min 0.260
_refine_diff_density_max 0.216
_refine_diff_density_min -0.223
_refine_ls_extinction_method none
_refine_ls_goodness_of_fit_ref 1.067
_refine_ls_hydrogen_treatment constr
_refine_ls_matrix_type full
_refine_ls_number_parameters 172
_refine_ls_number_reflns 3051
_refine_ls_number_restraints 0
_refine_ls_restrained_S_all 1.067
_refine_ls_R_factor_all 0.0538
_refine_ls_R_factor_gt 0.0428
_refine_ls_shift/su_max 0.000
_refine_ls_shift/su_mean 0.000
_refine_ls_structure_factor_coef Fsqd
_refine_ls_weighting_details 'calc w=1/[\s^2^(Fo^2^)+(0.0456P)^2^+0.2748P] where P=(Fo^2^+2Fc^2^)/3'
_refine_ls_weighting_scheme calc
_refine_ls_wR_factor_gt 0.1010
_refine_ls_wR_factor_ref 0.1063
_reflns_number_gt 2544
_reflns_number_total 3051
_reflns_threshold_expression I>2\s(I)
_cod_data_source_file xu5511.cif
_cod_data_source_block I
_cod_original_cell_volume 1242.48(13)
_cod_original_sg_symbol_H-M 'P 21/n'
_cod_database_code 2234855
_cod_database_fobs_code 2234855

loop_
_symmetry_equiv_pos_site_id
_symmetry_equiv_pos_as_xyz
1 x,y,z
2 1/2-x,1/2+y,1/2-z
3 -x,-y,-z
4 1/2+x,1/2-y,1/2+z

loop_
_atom_site_aniso_label
_atom_site_aniso_U_11
_atom_site_aniso_U_22
_atom_site_aniso_U_33
_atom_site_aniso_U_12
_atom_site_aniso_U_13
_atom_site_aniso_U_23
Cl1 0.0635(3) 0.1420(6) 0.0602(3) 0.0059(3) -0.0005(2) 0.0431(3)
O1 0.0397(5) 0.0669(7) 0.0528(6) -0.0022(5) -0.0074(4) -0.0061(5)
O2 0.0674(8) 0.0890(9) 0.0457(6) 0.0034(7) -0.0112(5) 0.0084(6)
N1 0.0373(6) 0.0508(7) 0.0399(6) -0.0004(5) -0.0007(4) 0.0013(5)
N2 0.0387(6) 0.0736(9) 0.0397(6) -0.0032(6) -0.0006(5) -0.0068(6)
C1 0.0332(6) 0.0416(7) 0.0429(7) 0.0030(5) 0.0039(5) -0.0028(6)
C2 0.0337(6) 0.0572(9) 0.0452(7) 0.0012(6) 0.0011(5) 0.0028(6)
C3 0.0433(7) 0.0645(10) 0.0486(8) 0.0091(7) 0.0050(6) 0.0111(7)
C4 0.0468(8) 0.0528(9) 0.0678(10) 0.0010(7) 0.0166(7) 0.0096(8)
C5 0.0391(7) 0.0515(9) 0.0716(10) -0.0055(6) 0.0082(7) -0.0054(8)
C6 0.0353(6) 0.0478(8) 0.0507(8) 0.0027(6) 0.0002(6) -0.0068(6)
C7 0.0431(7) 0.0582(9) 0.0464(8) 0.0066(7) -0.0044(6) -0.0024(7)
C8 0.0477(8) 0.0487(8) 0.0476(8) -0.0050(6) 0.0049(6) 0.0000(6)
C9 0.0365(6) 0.0503(8) 0.0400(7) -0.0100(6) 0.0033(5) 0.0036(6)
C10 0.0385(7) 0.0609(9) 0.0427(7) -0.0069(6) -0.0008(5) 0.0020(7)
C11 0.0523(9) 0.0708(11) 0.0463(8) -0.0130(8) 0.0010(6) -0.0104(8)
C12 0.0565(9) 0.0612(10) 0.0704(11) -0.0046(8) 0.0110(8) -0.0156(9)
C13 0.0523(9) 0.0667(11) 0.0778(12) 0.0099(8) -0.0039(8) -0.0028(9)
C14 0.0493(8) 0.0695(11) 0.0501(8) 0.0016(7) -0.0081(7) 0.0007(8)

loop_
_atom_site_type_symbol
_atom_site_label
_atom_site_fract_x
_atom_site_fract_y
_atom_site_fract_z
_atom_site_U_iso_or_equiv
_atom_site_thermal_displace_type
_atom_site_calc_flag
_atom_site_refinement_flags
_atom_site_occupancy
Cl Cl1 0.37199(5) 0.42730(6) -0.40607(5) 0.0887(2) Uani d . 1.000
O O1 0.61747(10) 0.34298(10) 0.11087(11) 0.0535(3) Uani d . 1.000
O O2 0.52561(13) 0.24080(12) 0.26644(11) 0.0679(4) Uani d . 1.000
N N1 0.41738(11) 0.26396(10) 0.06103(11) 0.0428(4) Uani d . 1.000
N N2 0.16989(12) 0.24829(12) 0.04683(12) 0.0508(4) Uani d . 1.000
C C1 0.45104(13) 0.32285(11) -0.04809(13) 0.0392(4) Uani d . 1.000
C C2 0.38425(14) 0.33757(13) -0.16827(14) 0.0454(4) Uani d . 1.000
C C3 0.45056(16) 0.40463(14) -0.25277(15) 0.0520(5) Uani d . 1.000
C C4 0.57449(16) 0.45354(13) -0.22095(18) 0.0553(5) Uani d . 1.000
C C5 0.64095(15) 0.43708(13) -0.09935(17) 0.0539(5) Uani d . 1.000
C C6 0.57568(14) 0.37153(12) -0.01549(15) 0.0447(4) Uani d . 1.000
C C7 0.51813(15) 0.27708(13) 0.15798(15) 0.0495(5) Uani d . 1.000
C C8 0.29647(15) 0.19414(13) 0.06944(15) 0.0479(5) Uani d . 1.000
C C9 0.11468(13) 0.31842(12) 0.13447(13) 0.0422(4) Uani d . 1.000
C C10 0.17189(15) 0.33453(13) 0.26004(14) 0.0475(4) Uani d . 1.000
C C11 0.10954(17) 0.40404(15) 0.34387(16) 0.0565(5) Uani d . 1.000
C C12 -0.00743(18) 0.45947(15) 0.30515(19) 0.0624(6) Uani d . 1.000
C C13 -0.06427(19) 0.44406(16) 0.1809(2) 0.0659(6) Uani d . 1.000
C C14 -0.00497(17) 0.37461(15) 0.09612(16) 0.0567(5) Uani d . 1.000
H H2 0.30060 0.30500 -0.19140 0.0550 Uiso c R 1.000
H H2A 0.12430 0.23690 -0.02610 0.0610 Uiso c R 1.000
H H4 0.61400 0.49800 -0.28140 0.0660 Uiso c R 1.000
H H5 0.72520 0.46880 -0.07610 0.0650 Uiso c R 1.000
H H8A 0.30210 0.13680 0.00590 0.0580 Uiso c R 1.000
H H8B 0.29860 0.16180 0.15570 0.0580 Uiso c R 1.000
H H10 0.25200 0.29870 0.28780 0.0570 Uiso c R 1.000
H H11 0.14770 0.41340 0.42830 0.0680 Uiso c R 1.000
H H12 -0.04750 0.50670 0.36210 0.0750 Uiso c R 1.000
H H13 -0.14370 0.48100 0.15370 0.0790 Uiso c R 1.000
H H14 -0.04490 0.36490 0.01240 0.0680 Uiso c R 1.000

loop_
_atom_type_symbol
_atom_type_description
_atom_type_scat_dispersion_real
_atom_type_scat_dispersion_imag
_atom_type_scat_source
C C 0.0033 0.0016 ' International Tables Vol C Tables 4.2.6.8 and 6.1.1.4'
H H 0.0000 0.0000 ' International Tables Vol C Tables 4.2.6.8 and 6.1.1.4'
Cl Cl 0.1484 0.1585 ' International Tables Vol C Tables 4.2.6.8 and 6.1.1.4'
N N 0.0061 0.0033 ' International Tables Vol C Tables 4.2.6.8 and 6.1.1.4'
O O 0.0106 0.0060 ' International Tables Vol C Tables 4.2.6.8 and 6.1.1.4'

loop_
_geom_angle_atom_site_label_1
_geom_angle_atom_site_label_2
_geom_angle_atom_site_label_3
_geom_angle
_geom_angle_publ_flag
C6 O1 C7 107.78(11) no
C1 N1 C7 109.19(11) no
C1 N1 C8 125.75(11) no
C7 N1 C8 124.99(12) no
C8 N2 C9 124.23(12) no
C9 N2 H2A 118.00 no
C8 N2 H2A 118.00 no
N1 C1 C6 106.29(12) no
N1 C1 C2 132.05(12) no
C2 C1 C6 121.65(13) no
C1 C2 C3 115.20(13) no
Cl1 C3 C4 118.73(13) no
Cl1 C3 C2 117.77(12) no
C2 C3 C4 123.49(15) no
C3 C4 C5 120.48(15) no
C4 C5 C6 116.25(14) no
C1 C6 C5 122.93(14) no
O1 C6 C5 128.24(13) no
O1 C6 C1 108.83(12) no
O1 C7 N1 107.90(12) no
O1 C7 O2 122.84(14) no
O2 C7 N1 129.27(15) no
N1 C8 N2 113.63(13) no
N2 C9 C10 122.83(13) no
C10 C9 C14 118.29(14) no
N2 C9 C14 118.87(13) no
C9 C10 C11 119.87(14) no
C10 C11 C12 121.47(16) no
C11 C12 C13 118.90(17) no
C12 C13 C14 120.73(17) no
C9 C14 C13 120.73(15) no
C1 C2 H2 122.00 no
C3 C2 H2 122.00 no
C3 C4 H4 120.00 no
C5 C4 H4 120.00 no
C4 C5 H5 122.00 no
C6 C5 H5 122.00 no
N1 C8 H8A 109.00 no
N1 C8 H8B 109.00 no
N2 C8 H8A 109.00 no
N2 C8 H8B 109.00 no
H8A C8 H8B 108.00 no
C9 C10 H10 120.00 no
C11 C10 H10 120.00 no
C10 C11 H11 119.00 no
C12 C11 H11 119.00 no
C11 C12 H12 121.00 no
C13 C12 H12 121.00 no
C12 C13 H13 120.00 no
C14 C13 H13 120.00 no
C9 C14 H14 120.00 no
C13 C14 H14 120.00 no

loop_
_geom_bond_atom_site_label_1
_geom_bond_atom_site_label_2
_geom_bond_distance
_geom_bond_publ_flag
Cl1 C3 1.7315(16) no
O1 C6 1.3817(19) no
O1 C7 1.3769(19) no
O2 C7 1.198(2) no
N1 C1 1.3914(18) no
N1 C7 1.3669(19) no
N1 C8 1.4711(19) no
N2 C8 1.414(2) no
N2 C9 1.3831(19) no
N2 H2A 0.8600 no
C1 C2 1.3725(19) no
C1 C6 1.3818(19) no
C2 C3 1.388(2) no
C3 C4 1.376(2) no
C4 C5 1.387(2) no
C5 C6 1.368(2) no
C9 C14 1.398(2) no
C9 C10 1.388(2) no
C10 C11 1.384(2) no
C11 C12 1.373(2) no
C12 C13 1.373(3) no
C13 C14 1.376(3) no
C2 H2 0.9300 no
C4 H4 0.9300 no
C5 H5 0.9300 no
C8 H8A 0.9700 no
C8 H8B 0.9700 no
C10 H10 0.9300 no
C11 H11 0.9300 no
C12 H12 0.9300 no
C13 H13 0.9300 no
C14 H14 0.9300 no

loop_
_geom_hbond_atom_site_label_D
_geom_hbond_atom_site_label_H
_geom_hbond_atom_site_label_A
_geom_hbond_site_symmetry_A
_geom_hbond_distance_DH
_geom_hbond_distance_HA
_geom_hbond_distance_DA
_geom_hbond_angle_DHA
_geom_hbond_publ_flag
N2 H2A O2 4_454 0.86 2.30 3.1296(17) 162 yes
C11 H11 Cl1 1_556 0.93 2.70 3.5295(17) 150 yes

loop_
_geom_torsion_atom_site_label_1
_geom_torsion_atom_site_label_2
_geom_torsion_atom_site_label_3
_geom_torsion_atom_site_label_4
_geom_torsion
_geom_torsion_publ_flag
C7 O1 C6 C5 179.00(16) no
C6 O1 C7 O2 -178.94(16) no
C7 O1 C6 C1 -0.57(16) no
C6 O1 C7 N1 0.88(16) no
C7 N1 C1 C2 -178.96(16) no
C8 N1 C1 C2 3.9(2) no
C1 N1 C7 O1 -0.86(16) no
C8 N1 C7 O1 176.31(13) no
C1 N1 C7 O2 178.93(17) no
C8 N1 C7 O2 -3.9(3) no
C1 N1 C8 N2 -59.57(18) no
C7 N1 C8 N2 123.72(15) no
C8 N1 C1 C6 -176.64(13) no
C7 N1 C1 C6 0.51(16) no
C8 N2 C9 C10 -6.8(2) no
C9 N2 C8 N1 -72.99(18) no
C8 N2 C9 C14 174.17(15) no
C2 C1 C6 O1 179.57(13) no
N1 C1 C6 C5 -179.55(14) no
N1 C1 C2 C3 179.08(15) no
C6 C1 C2 C3 -0.3(2) no
N1 C1 C6 O1 0.04(16) no
C2 C1 C6 C5 0.0(2) no
C1 C2 C3 Cl1 -179.79(12) no
C1 C2 C3 C4 0.2(2) no
C2 C3 C4 C5 0.3(3) no
Cl1 C3 C4 C5 -179.75(13) no
C3 C4 C5 C6 -0.6(2) no
C4 C5 C6 C1 0.5(2) no
C4 C5 C6 O1 -179.03(15) no
N2 C9 C10 C11 -178.47(15) no
C14 C9 C10 C11 0.6(2) no
N2 C9 C14 C13 179.13(16) no
C10 C9 C14 C13 0.0(2) no
C9 C10 C11 C12 -1.1(3) no
C10 C11 C12 C13 0.9(3) no
C11 C12 C13 C14 -0.3(3) no
C12 C13 C14 C9 -0.2(3) no

loop_
_cod_related_entry_id
_cod_related_entry_database
_cod_related_entry_code
1 ChemSpider 651614
